data_7216421
loop_
_publ_author_name
'Rao Khandavilli, U. B.'
'Gangavaram, Swarupa'
'Rajesh Goud, N.'
'Cherukuvada, Suryanarayan'
'Raghavender, S.'
'Nangia, Ashwini'
'Manjunatha, Sulur G.'
'Nambiar, Sudhir'
'Pal, Sharmistha'

_publ_section_title
;
 High solubility crystalline hydrates of Na and K furosemide salts
;
_journal_issue 22
_journal_name_full CrystEngComm
_journal_page_first 4842
_journal_paper_doi 10.1039/c3ce42347f
_journal_volume 16
_journal_year 2014
_chemical_formula_moiety 'C12 H10 Cl N2 O5 S K . H2O'
_chemical_formula_sum 'C12 H12 Cl K N2 O6 S'
_chemical_formula_weight 386.85
_chemical_melting_point 523
_chemical_name_common 'Furosemide potassuium salt monohydrate'
_chemical_name_systematic
; 
 ? 
;
_space_group_IT_number 14
_symmetry_cell_setting monoclinic
_symmetry_space_group_name_Hall '-P 2ybc'
_symmetry_space_group_name_H-M 'P 1 21/c 1'
_atom_sites_solution_hydrogens geom
_atom_sites_solution_primary direct
_atom_sites_solution_secondary difmap
_audit_creation_method SHELXL-97
_cell_angle_alpha 90.00
_cell_angle_beta 91.346(5)
_cell_angle_gamma 90.00
_cell_formula_units_Z 4
_cell_length_a 18.8967(10)
_cell_length_b 11.1734(6)
_cell_length_c 7.3056(4)
_cell_measurement_reflns_used 1679
_cell_measurement_temperature 298(2)
_cell_measurement_theta_max 26.3143
_cell_measurement_theta_min 2.7834
_cell_volume 1542.08(14)
_computing_cell_refinement
;
CrysAlisPro, Agilent Technologies,
Version 1.171.35.19 (release 27-10-2011 CrysAlis171 .NET)
(compiled Oct 27 2011,15:02:11)
;
_computing_data_collection
;
CrysAlisPro, Agilent Technologies,
Version 1.171.35.19 (release 27-10-2011 CrysAlis171 .NET)
(compiled Oct 27 2011,15:02:11)
;
_computing_data_reduction
;
CrysAlisPro, Agilent Technologies,
Version 1.171.35.19 (release 27-10-2011 CrysAlis171 .NET)
(compiled Oct 27 2011,15:02:11)
;
_computing_structure_refinement 'SHELXL-97 (Sheldrick, 1997)'
_computing_structure_solution 'SHELXS-97 (Sheldrick, 1990)'
_diffrn_ambient_temperature 298(2)
_diffrn_detector_area_resol_mean 16.3291
_diffrn_measured_fraction_theta_full 0.999
_diffrn_measured_fraction_theta_max 0.999
_diffrn_measurement_device_type 'Xcalibur, Eos, Gemini'
_diffrn_measurement_method '\w scans'
_diffrn_radiation_monochromator graphite
_diffrn_radiation_source 'fine-focus sealed tube'
_diffrn_radiation_type MoK\a
_diffrn_radiation_wavelength 0.71073
_diffrn_reflns_av_R_equivalents 0.0366
_diffrn_reflns_av_sigmaI/netI 0.0512
_diffrn_reflns_limit_h_max 22
_diffrn_reflns_limit_h_min -21
_diffrn_reflns_limit_k_max 10
_diffrn_reflns_limit_k_min -13
_diffrn_reflns_limit_l_max 8
_diffrn_reflns_limit_l_min -8
_diffrn_reflns_number 5512
_diffrn_reflns_theta_full 24.71
_diffrn_reflns_theta_max 24.71
_diffrn_reflns_theta_min 2.82
_exptl_absorpt_coefficient_mu 0.685
_exptl_absorpt_correction_T_max 0.8529
_exptl_absorpt_correction_T_min 0.7346
_exptl_absorpt_correction_type multi-scan
_exptl_absorpt_process_details
;
CrysAlisPro, Agilent Technologies,
Version 1.171.35.19 (release 27-10-2011 CrysAlis171 .NET)
(compiled Oct 27 2011,15:02:11)
Empirical absorption correction using spherical harmonics,
 implemented in SCALE3 ABSPACK scaling algorithm.
;
_exptl_crystal_colour Colorless
_exptl_crystal_density_diffrn 1.666
_exptl_crystal_density_method 'not measured'
_exptl_crystal_description Plate
_exptl_crystal_F_000 792
_exptl_crystal_size_max 0.48
_exptl_crystal_size_mid 0.36
_exptl_crystal_size_min 0.24
_refine_diff_density_max 0.750
_refine_diff_density_min -0.589
_refine_diff_density_rms 0.104
_refine_ls_extinction_method none
_refine_ls_goodness_of_fit_ref 1.183
_refine_ls_hydrogen_treatment mixed
_refine_ls_matrix_type full
_refine_ls_number_parameters 222
_refine_ls_number_reflns 2636
_refine_ls_number_restraints 0
_refine_ls_restrained_S_all 1.183
_refine_ls_R_factor_all 0.0910
_refine_ls_R_factor_gt 0.0752
_refine_ls_shift/su_max 0.000
_refine_ls_shift/su_mean 0.000
_refine_ls_structure_factor_coef Fsqd
_refine_ls_weighting_details 'calc w=1/[\s^2^(Fo^2^)+(0.0838P)^2^+7.2642P] where P=(Fo^2^+2Fc^2^)/3'
_refine_ls_weighting_scheme calc
_refine_ls_wR_factor_gt 0.2237
_refine_ls_wR_factor_ref 0.2326
_reflns_number_gt 2068
_reflns_number_total 2636
_reflns_threshold_expression >2sigma(I)
_cod_data_source_file c3ce42347f2.cif
_cod_data_source_block Furosemide-K-monohydrate
_cod_depositor_comments
;
The following automatic conversions were performed:

'_chemical_melting_point' value '523 K' was changed to '523' - the
value should be numeric and without a unit designator.

Automatic conversion script
Id: cif_fix_values 2281 2013-09-26 08:29:07Z andrius 
;
_cod_original_cell_volume 1542.08(15)
_cod_database_code 7216421

loop_
_symmetry_equiv_pos_as_xyz
'x, y, z'
'-x, y+1/2, -z+1/2'
'-x, -y, -z'
'x, -y-1/2, z-1/2'

loop_
_atom_site_label
_atom_site_type_symbol
_atom_site_fract_x
_atom_site_fract_y
_atom_site_fract_z
_atom_site_U_iso_or_equiv
_atom_site_adp_type
_atom_site_occupancy
_atom_site_symmetry_multiplicity
_atom_site_calc_flag
_atom_site_refinement_flags
Cl1 Cl 0.19354(10) 0.58437(16) 0.4327(3) 0.0482(5) Uani 1 1 d .
N2 N 0.1887(3) 0.1335(5) 0.3828(8) 0.0363(13) Uani 1 1 d .
H2 H 0.2095 0.0677 0.3552 0.044 Uiso 1 1 calc R
C7 C 0.2264(3) 0.2340(6) 0.3661(8) 0.0274(13) Uani 1 1 d .
O5 O 0.0432(3) 0.0147(5) 0.2278(7) 0.0490(13) Uani 1 1 d .
C8 C 0.1164(3) 0.1243(7) 0.4428(10) 0.0418(17) Uani 1 1 d .
H8A H 0.0888 0.1903 0.3924 0.050 Uiso 1 1 calc R
H8B H 0.1156 0.1297 0.5752 0.050 Uiso 1 1 calc R
C10 C 0.0886(4) -0.1033(8) 0.4408(11) 0.053(2) Uani 1 1 d .
H10 H 0.1130 -0.1308 0.5446 0.064 Uiso 1 1 calc R
C9 C 0.0848(3) 0.0108(7) 0.3835(9) 0.0365(16) Uani 1 1 d .
C11 C 0.0493(5) -0.1737(8) 0.3162(12) 0.059(2) Uani 1 1 d .
H11 H 0.0431 -0.2562 0.3206 0.071 Uiso 1 1 calc R
C12 C 0.0233(4) -0.1003(8) 0.1927(12) 0.058(2) Uani 1 1 d .
H12 H -0.0052 -0.1236 0.0935 0.070 Uiso 1 1 calc R
C2 C 0.2967(3) 0.2297(5) 0.3011(7) 0.0258(13) Uani 1 1 d .
S1 S 0.35098(9) 0.57437(15) 0.2454(2) 0.0402(5) Uani 1 1 d .
O3 O 0.4002(2) 0.1213(4) 0.2309(6) 0.0351(11) Uani 1 1 d .
C4 C 0.3017(3) 0.4479(6) 0.3025(8) 0.0287(13) Uani 1 1 d .
C6 C 0.1978(3) 0.3472(6) 0.4075(8) 0.0296(14) Uani 1 1 d .
H6 H 0.1530 0.3513 0.4573 0.036 Uiso 1 1 calc R
C5 C 0.2337(3) 0.4502(5) 0.3768(8) 0.0275(13) Uani 1 1 d .
O4 O 0.3040(2) 0.0175(4) 0.2874(6) 0.0387(11) Uani 1 1 d .
C3 C 0.3311(3) 0.3362(5) 0.2704(7) 0.0258(13) Uani 1 1 d .
H3 H 0.3767 0.3331 0.2256 0.031 Uiso 1 1 calc R
C1 C 0.3361(3) 0.1142(6) 0.2705(8) 0.0286(13) Uani 1 1 d .
K1 K 0.44053(10) -0.11169(17) 0.2643(3) 0.0577(6) Uani 1 1 d .
O6 O 0.5160(3) -0.2466(6) 0.0134(9) 0.0417(13) Uani 1 1 d .
O1 O 0.4149(3) 0.5313(5) 0.1672(8) 0.0562(15) Uani 1 1 d .
O2 O 0.3573(3) 0.6558(5) 0.3951(8) 0.0590(15) Uani 1 1 d .
N1 N 0.3010(5) 0.6395(7) 0.0939(10) 0.059(2) Uani 1 1 d .
H1A H 0.306(5) 0.602(9) 0.005(14) 0.071 Uiso 1 1 d .
H1B H 0.317(5) 0.706(10) 0.097(12) 0.071 Uiso 1 1 d .
H6A H 0.538(5) -0.210(8) -0.050(12) 0.05(3) Uiso 1 1 d .
H6B H 0.534(4) -0.281(7) 0.072(10) 0.02(2) Uiso 1 1 d .

loop_
_atom_site_aniso_label
_atom_site_aniso_U_11
_atom_site_aniso_U_22
_atom_site_aniso_U_33
_atom_site_aniso_U_23
_atom_site_aniso_U_13
_atom_site_aniso_U_12
Cl1 0.0460(10) 0.0358(10) 0.0631(12) -0.0069(8) 0.0090(8) 0.0126(8)
N2 0.024(3) 0.028(3) 0.057(4) 0.001(2) 0.009(2) -0.004(2)
C7 0.025(3) 0.035(4) 0.022(3) 0.004(2) -0.002(2) -0.002(3)
O5 0.046(3) 0.049(3) 0.051(3) 0.004(2) -0.011(2) -0.009(3)
C8 0.029(3) 0.050(4) 0.047(4) -0.006(3) 0.004(3) -0.010(3)
C10 0.049(4) 0.055(5) 0.055(5) 0.013(4) -0.003(4) -0.007(4)
C9 0.025(3) 0.048(4) 0.037(4) 0.004(3) 0.001(3) -0.009(3)
C11 0.067(5) 0.040(5) 0.071(6) -0.002(4) 0.017(4) -0.015(4)
C12 0.049(5) 0.064(6) 0.061(5) -0.014(4) -0.006(4) -0.021(4)
C2 0.029(3) 0.026(3) 0.022(3) 0.001(2) -0.001(2) 0.003(3)
S1 0.0424(10) 0.0241(9) 0.0546(11) -0.0081(7) 0.0109(8) -0.0084(7)
O3 0.024(2) 0.031(3) 0.050(3) -0.001(2) 0.0065(19) 0.0055(19)
C4 0.028(3) 0.028(3) 0.030(3) 0.000(2) 0.002(2) -0.001(3)
C6 0.021(3) 0.039(4) 0.029(3) 0.000(3) 0.002(2) 0.002(3)
C5 0.028(3) 0.026(3) 0.028(3) -0.001(2) -0.003(2) 0.006(3)
O4 0.037(3) 0.024(2) 0.056(3) -0.001(2) 0.003(2) -0.001(2)
C3 0.025(3) 0.028(3) 0.024(3) -0.001(2) 0.004(2) -0.004(3)
C1 0.030(3) 0.027(3) 0.029(3) 0.001(3) -0.002(2) -0.004(3)
K1 0.0572(11) 0.0491(11) 0.0673(12) 0.0046(9) 0.0101(9) 0.0187(9)
O6 0.034(3) 0.048(3) 0.044(3) 0.009(3) 0.000(3) 0.000(3)
O1 0.049(3) 0.033(3) 0.087(4) -0.009(3) 0.026(3) -0.012(2)
O2 0.059(3) 0.045(3) 0.073(4) -0.025(3) 0.001(3) -0.011(3)
N1 0.092(6) 0.030(4) 0.056(4) 0.009(3) 0.013(4) 0.002(4)

loop_
_atom_type_symbol
_atom_type_description
_atom_type_scat_dispersion_real
_atom_type_scat_dispersion_imag
_atom_type_scat_source
C C 0.0033 0.0016 'International Tables Vol C Tables 4.2.6.8 and 6.1.1.4'
H H 0.0000 0.0000 'International Tables Vol C Tables 4.2.6.8 and 6.1.1.4'
N N 0.0061 0.0033 'International Tables Vol C Tables 4.2.6.8 and 6.1.1.4'
O O 0.0106 0.0060 'International Tables Vol C Tables 4.2.6.8 and 6.1.1.4'
S S 0.1246 0.1234 'International Tables Vol C Tables 4.2.6.8 and 6.1.1.4'
Cl Cl 0.1484 0.1585 'International Tables Vol C Tables 4.2.6.8 and 6.1.1.4'
K K 0.2009 0.2494 'International Tables Vol C Tables 4.2.6.8 and 6.1.1.4'

loop_
_geom_angle_atom_site_label_1
_geom_angle_atom_site_label_2
_geom_angle_atom_site_label_3
_geom_angle
_geom_angle_site_symmetry_1
_geom_angle_site_symmetry_3
C7 N2 C8 126.6(6) . .
C7 N2 H2 116.7 . .
C8 N2 H2 116.7 . .
N2 C7 C6 121.7(5) . .
N2 C7 C2 120.4(6) . .
C6 C7 C2 117.9(5) . .
C12 O5 C9 106.1(6) . .
N2 C8 C9 110.7(6) . .
N2 C8 H8A 109.5 . .
C9 C8 H8A 109.5 . .
N2 C8 H8B 109.5 . .
C9 C8 H8B 109.5 . .
H8A C8 H8B 108.1 . .
C9 C10 C11 107.8(7) . .
C9 C10 H10 126.1 . .
C11 C10 H10 126.1 . .
C10 C9 O5 108.4(6) . .
C10 C9 C8 135.4(7) . .
O5 C9 C8 116.2(6) . .
C12 C11 C10 106.3(8) . .
C12 C11 H11 126.8 . .
C10 C11 H11 126.8 . .
C11 C12 O5 111.4(7) . .
C11 C12 H12 124.3 . .
O5 C12 H12 124.3 . .
C3 C2 C7 118.3(5) . .
C3 C2 C1 118.5(5) . .
C7 C2 C1 123.2(5) . .
O2 S1 O1 117.7(4) . .
O2 S1 N1 106.0(4) . .
O1 S1 N1 111.3(4) . .
O2 S1 C4 111.6(3) . .
O1 S1 C4 106.5(3) . .
N1 S1 C4 102.8(4) . .
C1 O3 K1 100.9(4) . .
C3 C4 C5 117.1(5) . .
C3 C4 S1 117.9(4) . .
C5 C4 S1 125.0(5) . .
C5 C6 C7 121.9(5) . .
C5 C6 H6 119.0 . .
C7 C6 H6 119.0 . .
C6 C5 C4 120.9(6) . .
C6 C5 Cl1 118.1(5) . .
C4 C5 Cl1 121.1(5) . .
C1 O4 K1 89.5(4) . .
C2 C3 C4 123.8(5) . .
C2 C3 H3 118.1 . .
C4 C3 H3 118.1 . .
O4 C1 O3 123.5(6) . .
O4 C1 C2 118.9(5) . .
O3 C1 C2 117.6(5) . .
O3 K1 O6 137.85(19) . 4_556
O3 K1 O6 127.16(19) . .
O6 K1 O6 81.95(11) 4_556 .
O3 K1 O4 45.37(13) . .
O6 K1 O4 132.36(17) 4_556 .
O6 K1 O4 139.40(18) . .
O3 K1 O1 76.13(14) . 4_566
O6 K1 O1 68.65(18) 4_556 4_566
O6 K1 O1 150.05(18) . 4_566
O4 K1 O1 69.64(14) . 4_566
O3 K1 O2 86.54(14) . 4_565
O6 K1 O2 135.57(19) 4_556 4_565
O6 K1 O2 66.62(17) . 4_565
O4 K1 O2 72.86(14) . 4_565
O1 K1 O2 140.43(16) 4_566 4_565
O3 K1 O2 131.75(15) . 1_545
O6 K1 O2 65.78(17) 4_556 1_545
O6 K1 O2 91.15(17) . 1_545
O4 K1 O2 86.77(14) . 1_545
O1 K1 O2 82.16(14) 4_566 1_545
O2 K1 O2 83.61(15) 4_565 1_545
O3 K1 O1 76.82(14) . 2_645
O6 K1 O1 76.03(17) 4_556 2_645
O6 K1 O1 85.67(15) . 2_645
O4 K1 O1 119.33(14) . 2_645
O1 K1 O1 81.94(15) 4_566 2_645
O2 K1 O1 128.65(16) 4_565 2_645
O2 K1 O1 141.74(16) 1_545 2_645
O3 K1 K1 71.96(11) . 3_656
O6 K1 K1 66.41(16) 4_556 3_656
O6 K1 K1 121.13(13) . 3_656
O4 K1 K1 95.74(11) . 3_656
O1 K1 K1 41.51(11) 4_566 3_656
O2 K1 K1 157.37(12) 4_565 3_656
O2 K1 K1 115.86(12) 1_545 3_656
O1 K1 K1 40.43(11) 2_645 3_656
O3 K1 K1 132.93(10) . 4_556
O6 K1 K1 30.88(12) 4_556 4_556
O6 K1 K1 99.30(16) . 4_556
O4 K1 K1 104.80(9) . 4_556
O1 K1 K1 57.58(9) 4_566 4_556
O2 K1 K1 123.18(12) 4_565 4_556
O2 K1 K1 40.32(11) 1_545 4_556
O1 K1 K1 102.64(10) 2_645 4_556
K1 K1 K1 78.19(3) 3_656 4_556
O3 K1 K1 123.68(10) . 4
O6 K1 K1 97.04(17) 4_556 4
O6 K1 K1 30.76(12) . 4
O4 K1 K1 111.94(9) . 4
O1 K1 K1 155.11(12) 4_566 4
O2 K1 K1 41.34(10) 4_565 4
O2 K1 K1 73.26(11) 1_545 4
O1 K1 K1 115.30(10) 2_645 4
K1 K1 K1 151.67(4) 3_656 4
K1 K1 K1 99.53(7) 4_556 4
O3 K1 H6B 137.4(14) . .
O6 K1 H6B 69.2(14) 4_556 .
O6 K1 H6B 12.7(14) . .
O4 K1 H6B 150.0(14) . .
O1 K1 H6B 137.5(14) 4_566 .
O2 K1 H6B 77.5(14) 4_565 .
O2 K1 H6B 85.8(14) 1_545 .
O1 K1 H6B 82.9(14) 2_645 .
K1 K1 H6B 113.6(14) 3_656 .
K1 K1 H6B 87.8(14) 4_556 .
K1 K1 H6B 38.3(14) 4 .
K1 O6 K1 118.4(2) 4 .
K1 O6 H6A 101(7) 4 .
K1 O6 H6A 114(7) . .
K1 O6 H6B 110(6) 4 .
K1 O6 H6B 99(6) . .
H6A O6 H6B 115(9) . .
S1 O1 K1 115.5(3) . 4_565
S1 O1 K1 146.3(3) . 2_655
K1 O1 K1 98.06(15) 4_565 2_655
S1 O2 K1 126.3(3) . 4_566
S1 O2 K1 108.8(3) . 1_565
K1 O2 K1 98.33(15) 4_566 1_565
S1 N1 H1A 105(8) . .
S1 N1 H1B 100(7) . .
H1A N1 H1B 118(10) . .

loop_
_geom_bond_atom_site_label_1
_geom_bond_atom_site_label_2
_geom_bond_distance
_geom_bond_site_symmetry_2
Cl1 C5 1.733(6) .
N2 C7 1.336(8) .
N2 C8 1.448(8) .
N2 H2 0.8600 .
C7 C6 1.410(9) .
C7 C2 1.422(8) .
O5 C12 1.361(10) .
O5 C9 1.367(8) .
C8 C9 1.464(10) .
C8 H8A 0.9700 .
C8 H8B 0.9700 .
C10 C9 1.343(10) .
C10 C11 1.401(12) .
C10 H10 0.9300 .
C11 C12 1.307(12) .
C11 H11 0.9300 .
C12 H12 0.9300 .
C2 C3 1.377(8) .
C2 C1 1.509(8) .
S1 O2 1.426(5) .
S1 O1 1.431(5) .
S1 N1 1.611(8) .
S1 C4 1.749(6) .
O3 C1 1.255(7) .
O3 K1 2.722(5) .
C4 C3 1.389(9) .
C4 C5 1.405(8) .
C6 C5 1.359(9) .
C6 H6 0.9300 .
O4 C1 1.247(7) .
O4 K1 2.964(5) .
C3 H3 0.9300 .
K1 O6 2.781(6) 4_556
K1 O6 2.791(6) .
K1 O1 3.126(6) 4_566
K1 O2 3.129(6) 4_565
K1 O2 3.195(6) 1_545
K1 O1 3.195(6) 2_645
K1 K1 4.773(4) 3_656
K1 K1 4.785(2) 4_556
K1 K1 4.785(2) 4
K1 H6B 2.96(7) .
O6 K1 2.781(6) 4
O6 H6A 0.75(9) .
O6 H6B 0.66(7) .
O1 K1 3.126(6) 4_565
O1 K1 3.195(6) 2_655
O2 K1 3.129(6) 4_566
O2 K1 3.195(6) 1_565
N1 H1A 0.78(10) .
N1 H1B 0.80(10) .
